data_7023348
loop_
_publ_author_name
'Li, Quan-Wen'
'Liu, Jun-Liang'
'Jia, Jian-Hua'
'Leng, Ji-Dong'
'Lin, Wei-Quan'
'Chen, Yan-Cong'
'Tong, Ming-Liang'

_publ_section_title
;
 Fluorescent single-ion magnets: molecular hybrid
 (HNEt&#x2083;)[DyxYb1-x(bpyda)&#x2082;] (x = 0.135-1).
;
_journal_issue 31
_journal_name_full 'Dalton transactions (Cambridge, England : 2003)'
_journal_page_first 11262
_journal_page_last 11270
_journal_paper_doi 10.1039/c3dt51220g
_journal_volume 42
_journal_year 2013
_chemical_formula_moiety 'C24 H12 Dy0.37 N4 O8 Yb0.63, C6 H16 N, 3(H2O)'
_chemical_formula_sum 'C30 H34 Dy0.37 N5 O11 Yb0.63'
_chemical_formula_weight 809.76
_chemical_name_systematic
; 
 ? 
;
_space_group_IT_number 14
_symmetry_cell_setting monoclinic
_symmetry_space_group_name_Hall '-P 2yn'
_symmetry_space_group_name_H-M 'P 1 21/n 1'
_atom_sites_solution_hydrogens geom
_atom_sites_solution_primary direct
_atom_sites_solution_secondary difmap
_audit_creation_method SHELXL-97
_cell_angle_alpha 90.00
_cell_angle_beta 96.814(1)
_cell_angle_gamma 90.00
_cell_formula_units_Z 4
_cell_length_a 9.8425(3)
_cell_length_b 13.0050(5)
_cell_length_c 24.1662(9)
_cell_measurement_reflns_used 14167
_cell_measurement_temperature 150(2)
_cell_measurement_theta_max 27.43
_cell_measurement_theta_min 2.99
_cell_volume 3071.47(19)
_computing_cell_refinement 'PROCESS-AUTO (Rigaku, 1998)'
_computing_data_collection 'PROCESS-AUTO (Rigaku, 1998)'
_computing_data_reduction 'PROCESS-AUTO (Rigaku, 1998)'
_computing_molecular_graphics 'Bruker SHELXTL'
_computing_publication_material 'Bruker SHELXTL'
_computing_structure_refinement 'Bruker SHELXTL'
_computing_structure_solution 'Bruker SHELXTL'
_diffrn_ambient_temperature 150(2)
_diffrn_measured_fraction_theta_full 0.981
_diffrn_measured_fraction_theta_max 0.981
_diffrn_measurement_device_type 'Rigaku R-AXIS SPIDER IP'
_diffrn_radiation_monochromator graphite
_diffrn_radiation_source 'fine-focus sealed tube'
_diffrn_radiation_type MoK\a
_diffrn_radiation_wavelength 0.71073
_diffrn_reflns_av_R_equivalents 0.1037
_diffrn_reflns_av_unetI/netI 0.0797
_diffrn_reflns_limit_h_max 12
_diffrn_reflns_limit_h_min -12
_diffrn_reflns_limit_k_max 13
_diffrn_reflns_limit_k_min -16
_diffrn_reflns_limit_l_max 31
_diffrn_reflns_limit_l_min -31
_diffrn_reflns_number 18663
_diffrn_reflns_theta_full 27.45
_diffrn_reflns_theta_max 27.45
_diffrn_reflns_theta_min 2.99
_exptl_absorpt_coefficient_mu 2.889
_exptl_absorpt_correction_T_max 0.749
_exptl_absorpt_correction_T_min 0.644
_exptl_absorpt_correction_type multi-scan
_exptl_absorpt_process_details '(ABSCOR; Higashi, 1995)'
_exptl_crystal_colour colorless
_exptl_crystal_density_diffrn 1.751
_exptl_crystal_density_method 'not measured'
_exptl_crystal_description block
_exptl_crystal_F_000 1622.1
_exptl_crystal_size_max 0.16
_exptl_crystal_size_mid 0.13
_exptl_crystal_size_min 0.10
_refine_diff_density_max 2.477
_refine_diff_density_min -2.034
_refine_diff_density_rms 0.173
_refine_ls_extinction_method none
_refine_ls_goodness_of_fit_ref 1.058
_refine_ls_hydrogen_treatment mixed
_refine_ls_matrix_type full
_refine_ls_number_parameters 427
_refine_ls_number_reflns 6887
_refine_ls_number_restraints 0
_refine_ls_restrained_S_all 1.058
_refine_ls_R_factor_all 0.0601
_refine_ls_R_factor_gt 0.0393
_refine_ls_shift/su_max 0.001
_refine_ls_shift/su_mean 0.000
_refine_ls_structure_factor_coef Fsqd
_refine_ls_weighting_details 'calc w=1/[\s^2^(Fo^2^)+(0.0402P)^2^+0.9177P] where P=(Fo^2^+2Fc^2^)/3'
_refine_ls_weighting_scheme calc
_refine_ls_wR_factor_gt 0.0935
_refine_ls_wR_factor_ref 0.1040
_reflns_number_gt 4914
_reflns_number_total 7019
_reflns_threshold_expression >2sigma(I)
_cod_data_source_file c3dt51220g.txt
_cod_data_source_block 3
_cod_original_sg_symbol_H-M P2(1)/n
_cod_database_code 7023348

loop_
_symmetry_equiv_pos_as_xyz
'x, y, z'
'-x+1/2, y+1/2, -z+1/2'
'-x, -y, -z'
'x-1/2, -y-1/2, z-1/2'

loop_
_atom_site_label
_atom_site_type_symbol
_atom_site_fract_x
_atom_site_fract_y
_atom_site_fract_z
_atom_site_U_iso_or_equiv
_atom_site_adp_type
_atom_site_occupancy
_atom_site_symmetry_multiplicity
_atom_site_calc_flag
_atom_site_refinement_flags
Yb1 Yb 0.764566(14) 0.251019(13) 0.048570(7) 0.01443(8) Uani 0.63 1 d P
Dy1 Dy 0.764566(14) 0.251019(13) 0.048570(7) 0.01443(8) Uani 0.37 1 d P
N1 N 0.9298(3) 0.1174(3) 0.08384(13) 0.0165(7) Uani 1 1 d .
N2 N 0.7276(3) 0.0793(3) 0.00689(14) 0.0162(7) Uani 1 1 d .
N3 N 0.6210(3) 0.3811(2) 0.08904(13) 0.0142(7) Uani 1 1 d .
N4 N 0.7707(3) 0.4258(3) 0.01007(14) 0.0150(7) Uani 1 1 d .
O1 O 0.9268(3) 0.3110(2) 0.11640(12) 0.0206(6) Uani 1 1 d .
O2 O 1.1227(3) 0.2919(3) 0.17255(14) 0.0330(8) Uani 1 1 d .
O3 O 0.5746(3) 0.24304(19) -0.01663(14) 0.0194(7) Uani 1 1 d .
O4 O 0.4408(3) 0.1613(2) -0.08415(13) 0.0275(7) Uani 1 1 d .
O5 O 0.6440(3) 0.1860(2) 0.11770(12) 0.0196(6) Uani 1 1 d .
O6 O 0.5169(3) 0.2061(3) 0.18784(12) 0.0248(7) Uani 1 1 d .
O7 O 0.9154(3) 0.2652(2) -0.01648(14) 0.0215(7) Uani 1 1 d .
O8 O 1.0105(3) 0.3567(2) -0.08090(13) 0.0292(7) Uani 1 1 d .
C1 C 1.0297(4) 0.2584(3) 0.1393(2) 0.0212(9) Uani 1 1 d .
C2 C 1.0320(4) 0.1467(3) 0.12265(17) 0.0188(8) Uani 1 1 d .
C3 C 1.1308(4) 0.0778(4) 0.14537(18) 0.0256(10) Uani 1 1 d .
H3 H 1.2029 0.1001 0.1723 0.031 Uiso 1 1 calc R
C4 C 1.1231(4) -0.0240(3) 0.12822(19) 0.0251(10) Uani 1 1 d .
H4 H 1.1888 -0.0725 0.1440 0.030 Uiso 1 1 calc R
C5 C 1.0188(4) -0.0545(3) 0.08780(18) 0.0224(9) Uani 1 1 d .
H5 H 1.0125 -0.1237 0.0751 0.027 Uiso 1 1 calc R
C6 C 0.9234(4) 0.0191(3) 0.06620(17) 0.0172(8) Uani 1 1 d .
C7 C 0.8090(3) -0.0039(3) 0.02183(17) 0.0157(8) Uani 1 1 d .
C8 C 0.7829(4) -0.0989(3) -0.00308(18) 0.0221(9) Uani 1 1 d .
H8 H 0.8398 -0.1561 0.0079 0.026 Uiso 1 1 calc R
C9 C 0.6731(4) -0.1096(3) -0.04415(19) 0.0233(9) Uani 1 1 d .
H9 H 0.6542 -0.1744 -0.0615 0.028 Uiso 1 1 calc R
C10 C 0.5909(4) -0.0257(3) -0.05991(18) 0.0224(9) Uani 1 1 d .
H10 H 0.5150 -0.0321 -0.0879 0.027 Uiso 1 1 calc R
C11 C 0.6216(3) 0.0671(3) -0.03411(17) 0.0170(8) Uani 1 1 d .
C12 C 0.5373(4) 0.1654(3) -0.04718(17) 0.0190(9) Uani 1 1 d .
C13 C 0.5698(4) 0.2387(3) 0.1472(2) 0.0184(9) Uani 1 1 d .
C14 C 0.5475(4) 0.3501(3) 0.12964(17) 0.0166(8) Uani 1 1 d .
C15 C 0.4590(4) 0.4158(3) 0.15396(17) 0.0212(9) Uani 1 1 d .
H15 H 0.4064 0.3918 0.1819 0.025 Uiso 1 1 calc R
C16 C 0.4504(4) 0.5185(3) 0.13570(18) 0.0224(9) Uani 1 1 d .
H16 H 0.3925 0.5656 0.1517 0.027 Uiso 1 1 calc R
C17 C 0.5264(3) 0.5507(3) 0.09452(17) 0.0183(8) Uani 1 1 d .
H17 H 0.5217 0.6200 0.0820 0.022 Uiso 1 1 calc R
C18 C 0.6105(3) 0.4798(3) 0.07147(16) 0.0144(8) Uani 1 1 d .
C19 C 0.6951(3) 0.5049(3) 0.02588(16) 0.0152(8) Uani 1 1 d .
C20 C 0.6976(4) 0.6004(3) 0.00051(17) 0.0198(9) Uani 1 1 d .
H20 H 0.6432 0.6553 0.0117 0.024 Uiso 1 1 calc R
C21 C 0.7801(4) 0.6148(3) -0.04123(18) 0.0212(9) Uani 1 1 d .
H21 H 0.7837 0.6800 -0.0587 0.025 Uiso 1 1 calc R
C22 C 0.8583(4) 0.5333(3) -0.05765(17) 0.0185(9) Uani 1 1 d .
H22 H 0.9151 0.5415 -0.0865 0.022 Uiso 1 1 calc R
C23 C 0.8502(3) 0.4403(3) -0.03052(17) 0.0166(8) Uani 1 1 d .
C24 C 0.9331(4) 0.3469(3) -0.04470(18) 0.0208(9) Uani 1 1 d .
N5 N 0.6087(3) 0.0299(3) 0.24799(15) 0.0212(8) Uani 1 1 d .
H5N H 0.5804 0.0858 0.2280 0.025 Uiso 1 1 d R
C25 C 0.5904(5) -0.0610(4) 0.20919(19) 0.0308(10) Uani 1 1 d .
H25A H 0.6400 -0.0475 0.1766 0.037 Uiso 1 1 calc R
H25B H 0.4920 -0.0680 0.1954 0.037 Uiso 1 1 calc R
C26 C 0.6410(5) -0.1616(4) 0.2358(2) 0.0392(12) Uani 1 1 d .
H26A H 0.6237 -0.2174 0.2087 0.059 Uiso 1 1 calc R
H26B H 0.5927 -0.1756 0.2682 0.059 Uiso 1 1 calc R
H26C H 0.7395 -0.1567 0.2478 0.059 Uiso 1 1 calc R
C27 C 0.5233(4) 0.0253(4) 0.29577(17) 0.0269(11) Uani 1 1 d .
H27A H 0.5484 0.0837 0.3212 0.032 Uiso 1 1 calc R
H27B H 0.5447 -0.0390 0.3169 0.032 Uiso 1 1 calc R
C28 C 0.3709(4) 0.0292(4) 0.2770(2) 0.0369(12) Uani 1 1 d .
H28A H 0.3209 0.0321 0.3097 0.055 Uiso 1 1 calc R
H28B H 0.3434 -0.0325 0.2552 0.055 Uiso 1 1 calc R
H28C H 0.3497 0.0904 0.2540 0.055 Uiso 1 1 calc R
C29 C 0.7546(4) 0.0488(4) 0.27114(19) 0.0293(10) Uani 1 1 d .
H29A H 0.7868 -0.0089 0.2960 0.035 Uiso 1 1 calc R
H29B H 0.7595 0.1123 0.2939 0.035 Uiso 1 1 calc R
C30 C 0.8497(4) 0.0597(4) 0.2261(2) 0.0381(13) Uani 1 1 d .
H30A H 0.9407 0.0809 0.2431 0.057 Uiso 1 1 calc R
H30B H 0.8130 0.1116 0.1989 0.057 Uiso 1 1 calc R
H30C H 0.8566 -0.0065 0.2072 0.057 Uiso 1 1 calc R
O1W O 0.4757(4) 0.3068(4) 0.28965(16) 0.0560(11) Uani 1 1 d .
H1WA H 0.4929 0.2805 0.2591 0.067 Uiso 1 1 d R
H1WB H 0.5284 0.2852 0.3176 0.067 Uiso 1 1 d R
O2W O 0.1911(5) 0.2616(3) 0.2948(2) 0.0770(17) Uani 1 1 d .
H2WA H 0.2761 0.2748 0.2961 0.092 Uiso 1 1 d R
H2WB H 0.1514 0.2658 0.2617 0.092 Uiso 1 1 d R
O3W O 0.6962(3) 0.2490(2) 0.36630(16) 0.0395(10) Uani 1 1 d .
H3WA H 0.7504 0.2986 0.3756 0.047 Uiso 1 1 d R
H3WB H 0.6670 0.2167 0.3931 0.047 Uiso 1 1 d R

loop_
_atom_site_aniso_label
_atom_site_aniso_U_11
_atom_site_aniso_U_22
_atom_site_aniso_U_33
_atom_site_aniso_U_23
_atom_site_aniso_U_13
_atom_site_aniso_U_12
Yb1 0.01707(10) 0.00965(11) 0.01603(13) -0.00010(7) -0.00032(8) 0.00189(6)
Dy1 0.01707(10) 0.00965(11) 0.01603(13) -0.00010(7) -0.00032(8) 0.00189(6)
N1 0.0167(14) 0.0174(18) 0.0153(17) -0.0002(15) 0.0019(13) 0.0020(13)
N2 0.0187(14) 0.0123(17) 0.0179(18) 0.0024(15) 0.0030(13) 0.0024(12)
N3 0.0167(14) 0.0107(17) 0.0141(16) 0.0022(14) -0.0025(12) 0.0015(12)
N4 0.0161(14) 0.0132(18) 0.0154(17) -0.0029(15) 0.0001(13) 0.0009(12)
O1 0.0247(13) 0.0137(16) 0.0226(16) -0.0011(13) -0.0007(12) -0.0003(11)
O2 0.0310(16) 0.0289(18) 0.036(2) -0.0145(17) -0.0099(15) 0.0005(14)
O3 0.0218(13) 0.0125(15) 0.0221(18) 0.0012(12) -0.0050(12) 0.0047(10)
O4 0.0216(13) 0.0283(19) 0.0291(17) -0.0044(15) -0.0117(13) 0.0075(12)
O5 0.0231(13) 0.0130(15) 0.0225(16) 0.0007(13) 0.0026(12) 0.0012(11)
O6 0.0324(14) 0.0202(17) 0.0231(16) 0.0049(15) 0.0087(13) 0.0052(13)
O7 0.0268(14) 0.0143(16) 0.0239(18) 0.0022(13) 0.0058(13) 0.0045(11)
O8 0.0341(15) 0.0305(19) 0.0256(17) 0.0064(15) 0.0146(13) 0.0098(13)
C1 0.0233(19) 0.021(2) 0.019(2) 0.0016(18) 0.0030(18) -0.0015(16)
C2 0.0212(18) 0.018(2) 0.017(2) 0.0002(17) 0.0030(16) 0.0025(15)
C3 0.0258(19) 0.029(3) 0.021(2) 0.001(2) -0.0009(17) 0.0032(18)
C4 0.0218(19) 0.023(2) 0.029(3) 0.009(2) -0.0013(18) 0.0076(16)
C5 0.0275(19) 0.013(2) 0.026(2) 0.0024(19) 0.0011(17) 0.0037(16)
C6 0.0191(17) 0.014(2) 0.019(2) 0.0020(18) 0.0043(15) 0.0044(15)
C7 0.0169(16) 0.009(2) 0.021(2) 0.0029(17) 0.0036(16) 0.0028(13)
C8 0.0264(19) 0.015(2) 0.025(2) 0.0001(19) 0.0017(17) 0.0044(16)
C9 0.027(2) 0.016(2) 0.026(2) -0.006(2) 0.0017(17) -0.0033(16)
C10 0.0205(18) 0.018(2) 0.028(2) -0.003(2) -0.0005(17) 0.0006(16)
C11 0.0180(16) 0.014(2) 0.019(2) 0.0010(17) 0.0002(15) 0.0023(14)
C12 0.0187(18) 0.020(2) 0.019(2) 0.0017(19) 0.0050(16) 0.0054(15)
C13 0.0158(17) 0.016(2) 0.022(2) 0.0015(18) -0.0029(16) -0.0014(14)
C14 0.0180(17) 0.013(2) 0.018(2) 0.0018(17) -0.0014(15) 0.0002(15)
C15 0.0202(17) 0.025(2) 0.018(2) 0.0018(19) 0.0038(16) 0.0044(16)
C16 0.0199(18) 0.024(2) 0.024(2) -0.005(2) 0.0030(16) 0.0047(16)
C17 0.0217(17) 0.014(2) 0.019(2) 0.0031(18) 0.0020(16) 0.0030(15)
C18 0.0143(16) 0.012(2) 0.015(2) -0.0035(16) -0.0043(14) 0.0002(14)
C19 0.0132(16) 0.017(2) 0.0141(19) -0.0058(17) -0.0038(14) 0.0014(14)
C20 0.0220(18) 0.017(2) 0.020(2) 0.0009(18) 0.0017(16) 0.0026(15)
C21 0.0282(19) 0.011(2) 0.024(2) 0.0036(19) 0.0039(17) -0.0003(16)
C22 0.0189(17) 0.018(2) 0.018(2) 0.0029(18) 0.0016(15) 0.0022(15)
C23 0.0134(15) 0.014(2) 0.021(2) 0.0012(17) -0.0035(15) 0.0026(14)
C24 0.0199(18) 0.021(2) 0.021(2) -0.0021(19) -0.0023(17) 0.0026(16)
N5 0.0255(16) 0.020(2) 0.0184(18) 0.0018(16) 0.0026(14) 0.0000(14)
C25 0.042(2) 0.030(3) 0.021(2) -0.005(2) 0.0076(19) 0.003(2)
C26 0.059(3) 0.022(3) 0.039(3) 0.000(2) 0.019(3) 0.010(2)
C27 0.031(2) 0.030(3) 0.020(2) 0.001(2) 0.0047(19) 0.0011(17)
C28 0.028(2) 0.044(3) 0.040(3) 0.006(3) 0.012(2) 0.001(2)
C29 0.027(2) 0.034(3) 0.027(2) 0.007(2) 0.0005(18) 0.0003(18)
C30 0.030(2) 0.048(3) 0.037(3) 0.014(3) 0.005(2) 0.003(2)
O1W 0.062(2) 0.067(3) 0.038(2) -0.007(2) 0.0017(19) 0.011(2)
O2W 0.063(3) 0.091(4) 0.073(4) -0.010(3) -0.009(3) 0.024(2)
O3W 0.0383(18) 0.057(3) 0.023(2) 0.0027(16) 0.0038(15) -0.0260(15)

loop_
_atom_type_symbol
_atom_type_description
_atom_type_scat_dispersion_real
_atom_type_scat_dispersion_imag
_atom_type_scat_source
C C 0.0033 0.0016 'International Tables Vol C Tables 4.2.6.8 and 6.1.1.4'
H H 0.0000 0.0000 'International Tables Vol C Tables 4.2.6.8 and 6.1.1.4'
N N 0.0061 0.0033 'International Tables Vol C Tables 4.2.6.8 and 6.1.1.4'
O O 0.0106 0.0060 'International Tables Vol C Tables 4.2.6.8 and 6.1.1.4'
Dy Dy -0.1892 4.4098 'International Tables Vol C Tables 4.2.6.8 and 6.1.1.4'
Yb Yb -0.3850 5.5486 'International Tables Vol C Tables 4.2.6.8 and 6.1.1.4'

loop_
_geom_angle_atom_site_label_1
_geom_angle_atom_site_label_2
_geom_angle_atom_site_label_3
_geom_angle
O1 Yb1 O7 90.57(10)
O1 Yb1 O3 161.56(10)
O7 Yb1 O3 94.23(11)
O1 Yb1 O5 88.95(10)
O7 Yb1 O5 161.90(10)
O3 Yb1 O5 91.90(10)
O1 Yb1 N2 131.33(10)
O7 Yb1 N2 82.45(10)
O3 Yb1 N2 67.04(9)
O5 Yb1 N2 84.30(10)
O1 Yb1 N4 84.80(10)
O7 Yb1 N4 67.64(10)
O3 Yb1 N4 80.62(9)
O5 Yb1 N4 130.28(10)
N2 Yb1 N4 133.91(12)
O1 Yb1 N1 67.42(10)
O7 Yb1 N1 80.76(10)
O3 Yb1 N1 130.94(10)
O5 Yb1 N1 82.36(10)
N2 Yb1 N1 63.91(10)
N4 Yb1 N1 137.59(9)
O1 Yb1 N3 82.35(9)
O7 Yb1 N3 131.40(10)
O3 Yb1 N3 81.13(10)
O5 Yb1 N3 66.42(10)
N2 Yb1 N3 135.88(9)
N4 Yb1 N3 63.85(10)
N1 Yb1 N3 136.82(10)
O1 Yb1 C1 19.29(10)
O7 Yb1 C1 85.74(11)
O3 Yb1 C1 179.13(10)
O5 Yb1 C1 87.88(10)
N2 Yb1 C1 112.10(10)
N4 Yb1 C1 100.17(10)
N1 Yb1 C1 48.20(10)
N3 Yb1 C1 99.54(10)
O1 Yb1 C24 89.75(10)
O7 Yb1 C24 19.25(10)
O3 Yb1 C24 88.98(10)
O5 Yb1 C24 178.28(10)
N2 Yb1 C24 97.40(11)
N4 Yb1 C24 48.44(10)
N1 Yb1 C24 98.18(10)
N3 Yb1 C24 112.27(11)
C1 Yb1 C24 91.27(10)
C2 N1 C6 119.4(3)
C2 N1 Yb1 116.8(3)
C6 N1 Yb1 123.8(2)
C11 N2 C7 118.3(3)
C11 N2 Yb1 117.9(2)
C7 N2 Yb1 123.8(2)
C14 N3 C18 119.0(3)
C14 N3 Yb1 117.7(2)
C18 N3 Yb1 123.3(3)
C23 N4 C19 119.3(4)
C23 N4 Yb1 116.7(3)
C19 N4 Yb1 123.9(3)
C1 O1 Yb1 124.9(3)
C12 O3 Yb1 125.8(2)
C13 O5 Yb1 125.5(3)
C24 O7 Yb1 124.7(3)
O2 C1 O1 125.4(4)
O2 C1 C2 119.0(4)
O1 C1 C2 115.6(4)
O2 C1 Yb1 160.8(3)
O1 C1 Yb1 35.81(19)
C2 C1 Yb1 79.9(2)
N1 C2 C3 121.6(4)
N1 C2 C1 115.1(3)
C3 C2 C1 123.3(4)
C4 C3 C2 119.2(4)
C4 C3 H3 120.4
C2 C3 H3 120.4
C3 C4 C5 119.5(4)
C3 C4 H4 120.2
C5 C4 H4 120.2
C4 C5 C6 118.4(4)
C4 C5 H5 120.8
C6 C5 H5 120.8
N1 C6 C5 121.9(4)
N1 C6 C7 114.9(3)
C5 C6 C7 123.3(4)
N2 C7 C8 121.2(3)
N2 C7 C6 113.6(3)
C8 C7 C6 125.2(3)
C9 C8 C7 119.3(4)
C9 C8 H8 120.3
C7 C8 H8 120.3
C10 C9 C8 120.0(4)
C10 C9 H9 120.0
C8 C9 H9 120.0
C11 C10 C9 118.5(4)
C11 C10 H10 120.8
C9 C10 H10 120.8
N2 C11 C10 122.7(3)
N2 C11 C12 113.7(3)
C10 C11 C12 123.5(3)
O4 C12 O3 126.8(4)
O4 C12 C11 117.9(4)
O3 C12 C11 115.3(3)
O6 C13 O5 125.5(4)
O6 C13 C14 119.1(4)
O5 C13 C14 115.4(4)
N3 C14 C15 122.6(4)
N3 C14 C13 114.6(3)
C15 C14 C13 122.8(4)
C14 C15 C16 117.7(4)
C14 C15 H15 121.1
C16 C15 H15 121.1
C17 C16 C15 119.9(4)
C17 C16 H16 120.1
C15 C16 H16 120.1
C16 C17 C18 119.0(4)
C16 C17 H17 120.5
C18 C17 H17 120.5
N3 C18 C17 121.8(4)
N3 C18 C19 114.3(3)
C17 C18 C19 123.9(4)
N4 C19 C20 121.2(4)
N4 C19 C18 114.6(4)
C20 C19 C18 124.2(3)
C21 C20 C19 119.1(4)
C21 C20 H20 120.4
C19 C20 H20 120.4
C20 C21 C22 119.8(4)
C20 C21 H21 120.1
C22 C21 H21 120.1
C23 C22 C21 117.7(4)
C23 C22 H22 121.1
C21 C22 H22 121.1
N4 C23 C22 122.8(4)
N4 C23 C24 115.3(4)
C22 C23 C24 121.9(4)
O8 C24 O7 126.6(4)
O8 C24 C23 118.0(4)
O7 C24 C23 115.4(4)
O8 C24 Yb1 162.6(3)
O7 C24 Yb1 36.04(19)
C23 C24 Yb1 79.4(2)
C29 N5 C25 113.6(3)
C29 N5 C27 108.5(3)
C25 N5 C27 114.2(3)
C29 N5 H5N 106.8
C25 N5 H5N 107.1
C27 N5 H5N 106.1
N5 C25 C26 113.8(4)
N5 C25 H25A 108.8
C26 C25 H25A 108.8
N5 C25 H25B 108.8
C26 C25 H25B 108.8
H25A C25 H25B 107.7
C25 C26 H26A 109.5
C25 C26 H26B 109.5
H26A C26 H26B 109.5
C25 C26 H26C 109.5
H26A C26 H26C 109.5
H26B C26 H26C 109.5
N5 C27 C28 113.1(3)
N5 C27 H27A 109.0
C28 C27 H27A 109.0
N5 C27 H27B 109.0
C28 C27 H27B 109.0
H27A C27 H27B 107.8
C27 C28 H28A 109.5
C27 C28 H28B 109.5
H28A C28 H28B 109.5
C27 C28 H28C 109.5
H28A C28 H28C 109.5
H28B C28 H28C 109.5
N5 C29 C30 113.0(4)
N5 C29 H29A 109.0
C30 C29 H29A 109.0
N5 C29 H29B 109.0
C30 C29 H29B 109.0
H29A C29 H29B 107.8
C29 C30 H30A 109.5
C29 C30 H30B 109.5
H30A C30 H30B 109.5
C29 C30 H30C 109.5
H30A C30 H30C 109.5
H30B C30 H30C 109.5
H1WA O1W H1WB 113.1
H2WA O2W H2WB 111.2
H3WA O3W H3WB 115.5

loop_
_geom_bond_atom_site_label_1
_geom_bond_atom_site_label_2
_geom_bond_distance
Yb1 O1 2.286(3)
Yb1 O7 2.294(3)
Yb1 O3 2.300(3)
Yb1 O5 2.321(3)
Yb1 N2 2.459(3)
Yb1 N4 2.460(3)
Yb1 N1 2.462(3)
Yb1 N3 2.478(3)
Yb1 C1 3.204(4)
Yb1 C24 3.205(4)
N1 C2 1.346(5)
N1 C6 1.347(5)
N2 C11 1.361(5)
N2 C7 1.368(5)
N3 C14 1.347(5)
N3 C18 1.353(5)
N4 C23 1.338(5)
N4 C19 1.351(5)
O1 C1 1.290(5)
O2 C1 1.225(5)
O3 C12 1.279(5)
O4 C12 1.225(5)
O5 C13 1.277(5)
O6 C13 1.241(5)
O7 C24 1.285(5)
O8 C24 1.234(5)
C1 C2 1.509(6)
C2 C3 1.387(6)
C3 C4 1.386(6)
C3 H3 0.9500
C4 C5 1.388(6)
C4 H4 0.9500
C5 C6 1.398(5)
C5 H5 0.9500
C6 C7 1.490(5)
C7 C8 1.385(6)
C8 C9 1.385(6)
C8 H8 0.9500
C9 C10 1.384(6)
C9 H9 0.9500
C10 C11 1.376(6)
C10 H10 0.9500
C11 C12 1.536(5)
C13 C14 1.519(5)
C14 C15 1.398(5)
C15 C16 1.406(6)
C15 H15 0.9500
C16 C17 1.379(6)
C16 H16 0.9500
C17 C18 1.399(5)
C17 H17 0.9500
C18 C19 1.494(5)
C19 C20 1.386(6)
C20 C21 1.381(6)
C20 H20 0.9500
C21 C22 1.394(6)
C21 H21 0.9500
C22 C23 1.383(6)
C22 H22 0.9500
C23 C24 1.525(5)
N5 C29 1.499(5)
N5 C25 1.506(6)
N5 C27 1.508(5)
N5 H5N 0.8994
C25 C26 1.516(6)
C25 H25A 0.9900
C25 H25B 0.9900
C26 H26A 0.9800
C26 H26B 0.9800
C26 H26C 0.9800
C27 C28 1.516(5)
C27 H27A 0.9900
C27 H27B 0.9900
C28 H28A 0.9800
C28 H28B 0.9800
C28 H28C 0.9800
C29 C30 1.525(6)
C29 H29A 0.9900
C29 H29B 0.9900
C30 H30A 0.9800
C30 H30B 0.9800
C30 H30C 0.9800
O1W H1WA 0.8491
O1W H1WB 0.8497
O2W H2WA 0.8510
O2W H2WB 0.8495
O3W H3WA 0.8501
O3W H3WB 0.8492

loop_
_geom_hbond_atom_site_label_D
_geom_hbond_atom_site_label_H
_geom_hbond_atom_site_label_A
_geom_hbond_distance_DH
_geom_hbond_distance_HA
_geom_hbond_distance_DA
_geom_hbond_angle_DHA
_geom_hbond_site_symmetry_A
O1W H1WA O6 0.85 2.01 2.859(5) 173.3 .
O1W H1WB O3W 0.85 1.97 2.785(5) 160.8 .
O2W H2WA O1W 0.85 2.03 2.880(6) 173.5 .
O2W H2WB O2 0.85 2.17 2.978(7) 159.7 1_455
O3W H3WA O4 0.85 2.07 2.812(4) 144.9 4_666
O3W H3WB O8 0.85 1.98 2.722(4) 145.9 4_566

loop_
_geom_torsion_atom_site_label_1
_geom_torsion_atom_site_label_2
_geom_torsion_atom_site_label_3
_geom_torsion_atom_site_label_4
_geom_torsion
O1 Yb1 N1 C2 -2.2(3)
O7 Yb1 N1 C2 92.4(3)
O3 Yb1 N1 C2 179.9(3)
O5 Yb1 N1 C2 -94.2(3)
N2 Yb1 N1 C2 178.4(3)
N4 Yb1 N1 C2 50.9(3)
N3 Yb1 N1 C2 -51.3(3)
C1 Yb1 N1 C2 -0.2(3)
C24 Yb1 N1 C2 84.1(3)
O1 Yb1 N1 C6 178.4(3)
O7 Yb1 N1 C6 -87.1(3)
O3 Yb1 N1 C6 0.5(4)
O5 Yb1 N1 C6 86.3(3)
N2 Yb1 N1 C6 -1.0(3)
N4 Yb1 N1 C6 -128.6(3)
N3 Yb1 N1 C6 129.2(3)
C1 Yb1 N1 C6 -179.7(4)
C24 Yb1 N1 C6 -95.3(3)
O1 Yb1 N2 C11 -179.0(2)
O7 Yb1 N2 C11 -94.9(3)
O3 Yb1 N2 C11 3.0(3)
O5 Yb1 N2 C11 97.5(3)
N4 Yb1 N2 C11 -46.2(3)
N1 Yb1 N2 C11 -178.3(3)
N3 Yb1 N2 C11 50.3(3)
C1 Yb1 N2 C11 -177.2(3)
C24 Yb1 N2 C11 -82.7(3)
O1 Yb1 N2 C7 -0.3(4)
O7 Yb1 N2 C7 83.8(3)
O3 Yb1 N2 C7 -178.3(3)
O5 Yb1 N2 C7 -83.8(3)
N4 Yb1 N2 C7 132.5(3)
N1 Yb1 N2 C7 0.4(3)
N3 Yb1 N2 C7 -131.0(3)
C1 Yb1 N2 C7 1.5(3)
C24 Yb1 N2 C7 96.0(3)
O1 Yb1 N3 C14 -92.0(3)
O7 Yb1 N3 C14 -176.0(2)
O3 Yb1 N3 C14 96.2(3)
O5 Yb1 N3 C14 0.2(2)
N2 Yb1 N3 C14 52.9(3)
N4 Yb1 N3 C14 -180.0(3)
N1 Yb1 N3 C14 -47.2(3)
C1 Yb1 N3 C14 -83.3(3)
C24 Yb1 N3 C14 -178.6(2)
O1 Yb1 N3 C18 89.6(3)
O7 Yb1 N3 C18 5.7(3)
O3 Yb1 N3 C18 -82.1(3)
O5 Yb1 N3 C18 -178.2(3)
N2 Yb1 N3 C18 -125.4(3)
N4 Yb1 N3 C18 1.7(2)
N1 Yb1 N3 C18 134.5(3)
C1 Yb1 N3 C18 98.4(3)
C24 Yb1 N3 C18 3.1(3)
O1 Yb1 N4 C23 96.4(3)
O7 Yb1 N4 C23 3.6(2)
O3 Yb1 N4 C23 -94.9(3)
O5 Yb1 N4 C23 -179.4(2)
N2 Yb1 N4 C23 -50.0(3)
N1 Yb1 N4 C23 48.6(3)
N3 Yb1 N4 C23 -179.6(3)
C1 Yb1 N4 C23 84.7(3)
C24 Yb1 N4 C23 2.1(2)
O1 Yb1 N4 C19 -86.5(3)
O7 Yb1 N4 C19 -179.3(3)
O3 Yb1 N4 C19 82.2(3)
O5 Yb1 N4 C19 -2.3(3)
N2 Yb1 N4 C19 127.1(3)
N1 Yb1 N4 C19 -134.3(3)
N3 Yb1 N4 C19 -2.5(3)
C1 Yb1 N4 C19 -98.2(3)
C24 Yb1 N4 C19 179.2(3)
O7 Yb1 O1 C1 -75.3(3)
O3 Yb1 O1 C1 179.4(4)
O5 Yb1 O1 C1 86.6(3)
N2 Yb1 O1 C1 5.1(4)
N4 Yb1 O1 C1 -142.8(3)
N1 Yb1 O1 C1 4.4(3)
N3 Yb1 O1 C1 152.9(3)
C24 Yb1 O1 C1 -94.6(3)
O1 Yb1 O3 C12 179.6(3)
O7 Yb1 O3 C12 74.9(3)
O5 Yb1 O3 C12 -88.0(3)
N2 Yb1 O3 C12 -5.0(3)
N4 Yb1 O3 C12 141.4(3)
N1 Yb1 O3 C12 -6.5(4)
N3 Yb1 O3 C12 -153.8(3)
C1 Yb1 O3 C12 -13(8)
C24 Yb1 O3 C12 93.4(3)
O1 Yb1 O5 C13 77.6(3)
O7 Yb1 O5 C13 166.2(3)
O3 Yb1 O5 C13 -84.0(3)
N2 Yb1 O5 C13 -150.7(3)
N4 Yb1 O5 C13 -4.7(3)
N1 Yb1 O5 C13 144.9(3)
N3 Yb1 O5 C13 -4.5(3)
C1 Yb1 O5 C13 96.9(3)
C24 Yb1 O5 C13 37(3)
O1 Yb1 O7 C24 -87.6(3)
O3 Yb1 O7 C24 74.6(3)
O5 Yb1 O7 C24 -176.0(3)
N2 Yb1 O7 C24 140.7(3)
N4 Yb1 O7 C24 -3.5(3)
N1 Yb1 O7 C24 -154.6(3)
N3 Yb1 O7 C24 -7.3(4)
C1 Yb1 O7 C24 -106.3(3)
Yb1 O1 C1 O2 174.2(4)
Yb1 O1 C1 C2 -5.8(5)
O1 Yb1 C1 O2 -14.6(9)
O7 Yb1 C1 O2 89.5(10)
O3 Yb1 C1 O2 178(100)
O5 Yb1 C1 O2 -107.5(10)
N2 Yb1 C1 O2 169.5(10)
N4 Yb1 C1 O2 23.1(10)
N1 Yb1 C1 O2 170.9(11)
N3 Yb1 C1 O2 -41.8(10)
C24 Yb1 C1 O2 71.0(10)
O7 Yb1 C1 O1 104.1(3)
O3 Yb1 C1 O1 -168(13)
O5 Yb1 C1 O1 -92.9(3)
N2 Yb1 C1 O1 -175.9(3)
N4 Yb1 C1 O1 37.7(3)
N1 Yb1 C1 O1 -174.5(4)
N3 Yb1 C1 O1 -27.2(3)
C24 Yb1 C1 O1 85.6(3)
O1 Yb1 C1 C2 174.7(5)
O7 Yb1 C1 C2 -81.2(2)
O3 Yb1 C1 C2 7(8)
O5 Yb1 C1 C2 81.8(2)
N2 Yb1 C1 C2 -1.2(3)
N4 Yb1 C1 C2 -147.6(2)
N1 Yb1 C1 C2 0.2(2)
N3 Yb1 C1 C2 147.5(2)
C24 Yb1 C1 C2 -99.7(2)
C6 N1 C2 C3 -0.4(6)
Yb1 N1 C2 C3 -179.9(3)
C6 N1 C2 C1 179.8(4)
Yb1 N1 C2 C1 0.3(4)
O2 C1 C2 N1 -176.8(4)
O1 C1 C2 N1 3.2(6)
Yb1 C1 C2 N1 -0.2(3)
O2 C1 C2 C3 3.5(7)
O1 C1 C2 C3 -176.5(4)
Yb1 C1 C2 C3 -180.0(4)
N1 C2 C3 C4 -0.9(6)
C1 C2 C3 C4 178.8(4)
C2 C3 C4 C5 1.5(7)
C3 C4 C5 C6 -0.8(6)
C2 N1 C6 C5 1.1(6)
Yb1 N1 C6 C5 -179.4(3)
C2 N1 C6 C7 -178.0(3)
Yb1 N1 C6 C7 1.5(5)
C4 C5 C6 N1 -0.5(6)
C4 C5 C6 C7 178.5(4)
C11 N2 C7 C8 -1.5(6)
Yb1 N2 C7 C8 179.9(3)
C11 N2 C7 C6 178.8(3)
Yb1 N2 C7 C6 0.1(5)
N1 C6 C7 N2 -1.0(5)
C5 C6 C7 N2 179.9(4)
N1 C6 C7 C8 179.3(4)
C5 C6 C7 C8 0.2(6)
N2 C7 C8 C9 0.5(6)
C6 C7 C8 C9 -179.7(4)
C7 C8 C9 C10 0.0(6)
C8 C9 C10 C11 0.3(6)
C7 N2 C11 C10 1.8(6)
Yb1 N2 C11 C10 -179.4(3)
C7 N2 C11 C12 179.8(3)
Yb1 N2 C11 C12 -1.4(4)
C9 C10 C11 N2 -1.3(6)
C9 C10 C11 C12 -179.1(4)
Yb1 O3 C12 O4 -175.8(3)
Yb1 O3 C12 C11 6.1(5)
N2 C11 C12 O4 179.1(4)
C10 C11 C12 O4 -2.9(6)
N2 C11 C12 O3 -2.6(5)
C10 C11 C12 O3 175.4(4)
Yb1 O5 C13 O6 -172.1(3)
Yb1 O5 C13 C14 7.7(5)
C18 N3 C14 C15 1.0(5)
Yb1 N3 C14 C15 -177.4(3)
C18 N3 C14 C13 -178.5(3)
Yb1 N3 C14 C13 3.1(4)
O6 C13 C14 N3 173.1(3)
O5 C13 C14 N3 -6.7(5)
O6 C13 C14 C15 -6.4(6)
O5 C13 C14 C15 173.9(3)
N3 C14 C15 C16 -1.7(6)
C13 C14 C15 C16 177.8(4)
C14 C15 C16 C17 1.0(6)
C15 C16 C17 C18 0.3(6)
C14 N3 C18 C17 0.4(5)
Yb1 N3 C18 C17 178.7(2)
C14 N3 C18 C19 -179.3(3)
Yb1 N3 C18 C19 -1.0(4)
C16 C17 C18 N3 -1.0(5)
C16 C17 C18 C19 178.6(3)
C23 N4 C19 C20 0.5(5)
Yb1 N4 C19 C20 -176.5(3)
C23 N4 C19 C18 180.0(3)
Yb1 N4 C19 C18 2.9(4)
N3 C18 C19 N4 -1.2(4)
C17 C18 C19 N4 179.1(3)
N3 C18 C19 C20 178.2(3)
C17 C18 C19 C20 -1.4(6)
N4 C19 C20 C21 -0.7(6)
C18 C19 C20 C21 179.9(3)
C19 C20 C21 C22 0.7(6)
C20 C21 C22 C23 -0.5(6)
C19 N4 C23 C22 -0.3(5)
Yb1 N4 C23 C22 176.9(3)
C19 N4 C23 C24 179.1(3)
Yb1 N4 C23 C24 -3.7(4)
C21 C22 C23 N4 0.3(6)
C21 C22 C23 C24 -179.1(3)
Yb1 O7 C24 O8 -178.1(3)
Yb1 O7 C24 C23 2.9(5)
N4 C23 C24 O8 -178.3(3)
C22 C23 C24 O8 1.2(6)
N4 C23 C24 O7 0.8(5)
C22 C23 C24 O7 -179.7(3)
N4 C23 C24 Yb1 2.5(3)
C22 C23 C24 Yb1 -178.0(3)
O1 Yb1 C24 O8 97.5(9)
O7 Yb1 C24 O8 5.1(8)
O3 Yb1 C24 O8 -100.9(9)
O5 Yb1 C24 O8 139(3)
N2 Yb1 C24 O8 -34.2(9)
N4 Yb1 C24 O8 -179.2(10)
N1 Yb1 C24 O8 30.4(9)
N3 Yb1 C24 O8 179.1(9)
C1 Yb1 C24 O8 78.3(9)
O1 Yb1 C24 O7 92.4(3)
O3 Yb1 C24 O7 -106.0(3)
O5 Yb1 C24 O7 134(3)
N2 Yb1 C24 O7 -39.3(3)
N4 Yb1 C24 O7 175.7(4)
N1 Yb1 C24 O7 25.3(3)
N3 Yb1 C24 O7 174.1(3)
C1 Yb1 C24 O7 73.2(3)
O1 Yb1 C24 C23 -84.9(2)
O7 Yb1 C24 C23 -177.4(4)
O3 Yb1 C24 C23 76.7(2)
O5 Yb1 C24 C23 -44(3)
N2 Yb1 C24 C23 143.4(2)
N4 Yb1 C24 C23 -1.67(18)
N1 Yb1 C24 C23 -152.1(2)
N3 Yb1 C24 C23 -3.3(2)
C1 Yb1 C24 C23 -104.2(2)
C29 N5 C25 C26 59.1(5)
C27 N5 C25 C26 -66.0(5)
C29 N5 C27 C28 167.7(4)
C25 N5 C27 C28 -64.5(5)
C25 N5 C29 C30 54.5(5)
C27 N5 C29 C30 -177.4(4)
